data_7160143
loop_
_publ_author_name
'Varak, Pooja'
'Ravikanth, Mangalampalli'

_publ_section_title
;
 Pyrrolizinofluorene-embedded dithiacalixcorrole(1.0.<i>1</i>.<i>1</i>)s.
;
_journal_issue 40
_journal_name_full 'Organic &amp; biomolecular chemistry'
_journal_page_first 8125
_journal_page_last 8132
_journal_paper_doi 10.1039/d4ob01276c
_journal_volume 22
_journal_year 2024
_chemical_formula_moiety 'C57 H40 N2 O2 S3'
_chemical_formula_sum 'C57 H40 N2 O2 S3'
_chemical_formula_weight 881.09
_chemical_name_common Calixcorrole
_chemical_name_systematic 'Pyrrolizinofluorene-Embedded Dithiacalixcorrole'
_space_group_crystal_system triclinic
_space_group_IT_number 2
_space_group_name_Hall '-P 1'
_space_group_name_H-M_alt 'P -1'
_atom_sites_solution_hydrogens geom
_audit_creation_date 2024-06-25
_audit_creation_method
;
Olex2 1.5
(compiled 2024.02.16 svn.r378c4104 for OlexSys, GUI svn.r6928)
;
_audit_update_record
;
2024-06-25 deposited with the CCDC.	2024-09-13 downloaded from the CCDC.
;
_cell_angle_alpha 100.139(5)
_cell_angle_beta 90.991(6)
_cell_angle_gamma 94.836(5)
_cell_formula_units_Z 2
_cell_length_a 11.9857(9)
_cell_length_b 13.2787(8)
_cell_length_c 13.8288(10)
_cell_measurement_reflns_used 4299
_cell_measurement_temperature 150.00(10)
_cell_measurement_theta_max 24.0940
_cell_measurement_theta_min 1.9790
_cell_volume 2157.7(3)
_computing_cell_refinement 'CrysAlisPro 1.171.42.49 (Rigaku OD, 2022)'
_computing_data_collection 'CrysAlisPro 1.171.42.49 (Rigaku OD, 2022)'
_computing_data_reduction 'CrysAlisPro 1.171.42.49 (Rigaku OD, 2022)'
_computing_molecular_graphics 'Olex2 1.5 (Dolomanov et al., 2009)'
_computing_publication_material 'Olex2 1.5 (Dolomanov et al., 2009)'
_computing_structure_refinement 'SHELXL 2018/3 (Sheldrick, 2015)'
_computing_structure_solution 'SHELXT 2018/2 (Sheldrick, 2018)'
_diffrn_ambient_temperature 150.15
_diffrn_detector_area_resol_mean 8
_diffrn_measured_fraction_theta_full 1.000
_diffrn_measured_fraction_theta_max 1.000
_diffrn_measurement_details
;
List of Runs (angles in degrees, time in seconds):

  # Type    Start    End  Width  t~exp~   \w     \q     \k     \f   Frames
#--------------------------------------------------------------------------
  1  \f    -10.27 349.73   2.00   10.00  72.69 -18.16  31.50    --   180
  2  \w    -76.17   5.83   2.00   10.00    --  -18.16  89.85  18.34   41
  3  \w    -76.17   5.83   2.00   10.00    --  -18.16  89.85-137.66   41
  4  \w   -122.88  23.12   2.00   10.00    --  -18.16 -59.25-135.92   73
  5  \w    -76.17   5.83   2.00   10.00    --  -18.16  89.85 171.34   41
  6  \w   -122.88  23.12   2.00   10.00    --  -18.16 -59.25  71.08   73
  7  \f   -349.73  10.27   2.00   10.00  31.11 -18.16 -31.50    --   180
  8  \w    -76.17   5.83   2.00   10.00    --  -18.16  89.85  69.33   41
  9  \w    -76.17   5.83   2.00   10.00    --  -18.16  89.85 -32.66   41
 10  \w   -122.88  23.12   2.00   10.00    --  -18.16 -59.25 -84.92   73
;
_diffrn_measurement_device 'abstract diffractometer'
_diffrn_measurement_device_type 'Saxi-CrysAlisPro-abstract goniometer imported SAXI images'
_diffrn_measurement_method '\w and \f scans'
_diffrn_radiation_type MoK\a
_diffrn_radiation_wavelength 0.71073
_diffrn_reflns_av_R_equivalents 0.1502
_diffrn_reflns_av_unetI/netI 0.0854
_diffrn_reflns_Laue_measured_fraction_full 1.000
_diffrn_reflns_Laue_measured_fraction_max 1.000
_diffrn_reflns_limit_h_max 14
_diffrn_reflns_limit_h_min -14
_diffrn_reflns_limit_k_max 15
_diffrn_reflns_limit_k_min -15
_diffrn_reflns_limit_l_max 16
_diffrn_reflns_limit_l_min -16
_diffrn_reflns_number 61621
_diffrn_reflns_point_group_measured_fraction_full 1.000
_diffrn_reflns_point_group_measured_fraction_max 1.000
_diffrn_reflns_theta_full 25.000
_diffrn_reflns_theta_max 25.000
_diffrn_reflns_theta_min 1.564
_exptl_absorpt_coefficient_mu 0.221
_exptl_absorpt_correction_T_max 1.00000
_exptl_absorpt_correction_T_min 0.50352
_exptl_absorpt_correction_type multi-scan
_exptl_absorpt_process_details
;
CrysAlisPro 1.171.42.49 (Rigaku Oxford Diffraction, 2022)
Empirical absorption correction using spherical harmonics,
implemented in SCALE3 ABSPACK scaling algorithm.
;
_exptl_crystal_colour Brown
_exptl_crystal_colour_primary brown
_exptl_crystal_density_diffrn 1.356
_exptl_crystal_description block
_exptl_crystal_F_000 920
_exptl_crystal_size_max 0.2
_exptl_crystal_size_mid 0.12
_exptl_crystal_size_min 0.089
_refine_diff_density_max 1.361
_refine_diff_density_min -0.473
_refine_diff_density_rms 0.089
_refine_ls_extinction_method none
_refine_ls_goodness_of_fit_ref 1.032
_refine_ls_hydrogen_treatment constr
_refine_ls_matrix_type full
_refine_ls_number_parameters 579
_refine_ls_number_reflns 7602
_refine_ls_number_restraints 0
_refine_ls_restrained_S_all 1.032
_refine_ls_R_factor_all 0.1239
_refine_ls_R_factor_gt 0.0816
_refine_ls_shift/su_max 0.000
_refine_ls_shift/su_mean 0.000
_refine_ls_structure_factor_coef Fsqd
_refine_ls_weighting_details 'w=1/[\s^2^(Fo^2^)+(0.1221P)^2^+3.1222P] where P=(Fo^2^+2Fc^2^)/3'
_refine_ls_weighting_scheme calc
_refine_ls_wR_factor_gt 0.2117
_refine_ls_wR_factor_ref 0.2464
_reflns_Friedel_coverage 0.000
_reflns_number_gt 4906
_reflns_number_total 7602
_reflns_threshold_expression 'I > 2\s(I)'
_cod_data_source_file d4ob01276c2.cif
_cod_data_source_block mr_pv_flu_autored
_cod_depositor_comments 'Adding full bibliography for 7160143.cif.'
_cod_database_code 7160143
_shelx_shelxl_version_number 2018/3
_shelx_space_group_comment
;
The symmetry employed for this shelxl refinement is uniquely defined
by the following loop, which should always be used as a source of
symmetry information in preference to the above space-group names.
They are only intended as comments.
;
_shelx_estimated_absorpt_t_max 0.981
_shelx_estimated_absorpt_t_min 0.957
_olex2_refinement_description
;
1.a Ternary CH refined with riding coordinates:
 C33(H33), C8(H8), C28(H28)
1.b Aromatic/amide H refined with riding coordinates:
 N2(H2), C6(H6), C1(H1), C2(H2A), C16(H16), C45(H45), C50(H50), C49(H49),
 C46(H46), C35(H35), C22(H22), C13(H13), C21(H21), C31(H31), C10(H10), C41(H41),
  C12(H12), C25(H25), C30(H30), C26(H26), C57(H57), C11(H11), C43(H43),
 C56(H56), C52(H52), C53(H53), C39(H39), C42(H42), C36(H36), C37(H37), C40(H40)
1.c Idealised Me refined as rotating group:
 C48(H48A,H48B,H48C), C55(H55A,H55B,H55C)
;
_olex2_submission_special_instructions 'No special instructions were received'
_oxdiff_exptl_absorpt_empirical_details
;
Empirical correction (ABSPACK) includes:
- Absorption correction using spherical harmonics
- Frame scaling
;

loop_
_space_group_symop_operation_xyz
'x, y, z'
'-x, -y, -z'

loop_
_atom_site_label
_atom_site_type_symbol
_atom_site_fract_x
_atom_site_fract_y
_atom_site_fract_z
_atom_site_U_iso_or_equiv
_atom_site_adp_type
_atom_site_occupancy
_atom_site_site_symmetry_order
_atom_site_calc_flag
_atom_site_refinement_flags_posn
_atom_site_refinement_flags_adp
_atom_site_refinement_flags_occupancy
_atom_site_disorder_assembly
_atom_site_disorder_group
S1 S 0.09504(10) 0.84791(8) 0.34833(8) 0.0319(3) Uani 1 1 d . . . . .
S2 S 0.16935(11) 0.62356(9) 0.24289(9) 0.0380(3) Uani 1 1 d . . . . .
S3 S 0.80302(12) 0.59531(13) 0.27966(11) 0.0563(4) Uani 1 1 d . . . . .
O1 O -0.1199(3) 1.3964(2) 0.4740(3) 0.0458(9) Uani 1 1 d . . . . .
O2 O -0.0865(4) 0.0804(3) 0.0841(3) 0.0686(13) Uani 1 1 d . . . . .
N1 N 0.2937(3) 0.9778(3) 0.5098(3) 0.0293(9) Uani 1 1 d . . . . .
N2 N 0.4059(3) 0.5107(3) 0.2280(3) 0.0402(10) Uani 1 1 d . . . . .
H2 H 0.425509 0.541717 0.178860 0.048 Uiso 1 1 calc R U . . .
C1 C 0.2068(4) 1.1047(3) 0.6045(3) 0.0304(10) Uani 1 1 d . . . . .
H1 H 0.162228 1.160152 0.624311 0.036 Uiso 1 1 calc R U . . .
C2 C 0.2747(4) 1.0661(3) 0.6652(3) 0.0314(11) Uani 1 1 d . . . . .
H2A H 0.283278 1.087819 0.734322 0.038 Uiso 1 1 calc R U . . .
C3 C 0.3318(4) 0.9863(3) 0.6070(3) 0.0290(10) Uani 1 1 d . . . . .
C4 C 0.4107(4) 0.9179(3) 0.6138(3) 0.0329(11) Uani 1 1 d . . . . .
C5 C 0.4253(4) 0.8663(3) 0.5142(3) 0.0307(10) Uani 1 1 d . . . . .
C6 C 0.5004(4) 0.7954(3) 0.4731(3) 0.0295(10) Uani 1 1 d . . . . .
H6 H 0.551574 0.769503 0.513830 0.035 Uiso 1 1 calc R U . . .
C7 C 0.4975(4) 0.7645(3) 0.3724(3) 0.0315(11) Uani 1 1 d . . . . .
C8 C 0.5747(4) 0.6967(3) 0.3102(3) 0.0324(11) Uani 1 1 d . . . . .
H8 H 0.652473 0.731194 0.320906 0.039 Uiso 1 1 calc R U . . .
C9 C 0.5359(4) 0.7021(3) 0.2067(4) 0.0349(11) Uani 1 1 d . . . . .
C10 C 0.5746(4) 0.6549(4) 0.1170(4) 0.0410(12) Uani 1 1 d . . . . .
H10 H 0.638353 0.616622 0.114582 0.049 Uiso 1 1 calc R U . . .
C11 C 0.5176(5) 0.6651(4) 0.0308(4) 0.0479(14) Uani 1 1 d . . . . .
H11 H 0.541848 0.631887 -0.030826 0.057 Uiso 1 1 calc R U . . .
C12 C 0.4265(5) 0.7226(4) 0.0337(4) 0.0465(13) Uani 1 1 d . . . . .
H12 H 0.388802 0.728299 -0.025811 0.056 Uiso 1 1 calc R U . . .
C13 C 0.3896(4) 0.7722(4) 0.1228(4) 0.0406(12) Uani 1 1 d . . . . .
H13 H 0.327191 0.812060 0.124664 0.049 Uiso 1 1 calc R U . . .
C14 C 0.4458(4) 0.7624(4) 0.2094(3) 0.0339(11) Uani 1 1 d . . . . .
C15 C 0.4255(4) 0.8050(3) 0.3110(3) 0.0316(11) Uani 1 1 d . . . . .
C16 C 0.3542(4) 0.8794(3) 0.3485(3) 0.0289(10) Uani 1 1 d . . . . .
H16 H 0.308315 0.909272 0.306536 0.035 Uiso 1 1 calc R U . . .
C17 C 0.3535(4) 0.9075(3) 0.4496(3) 0.0287(10) Uani 1 1 d . . . . .
C18 C 0.2118(4) 1.0490(3) 0.5043(3) 0.0288(10) Uani 1 1 d . . . . .
C19 C 0.1404(4) 1.0565(3) 0.4284(3) 0.0311(10) Uani 1 1 d . . . . .
C20 C 0.1193(4) 0.9768(3) 0.3407(3) 0.0327(11) Uani 1 1 d . . . . .
C21 C 0.1186(5) 0.9881(4) 0.2436(4) 0.0447(13) Uani 1 1 d . . . . .
H21 H 0.125481 1.053154 0.223612 0.054 Uiso 1 1 calc R U . . .
C22 C 0.1069(5) 0.8942(4) 0.1766(4) 0.0415(13) Uani 1 1 d . . . . .
H22 H 0.106641 0.889561 0.107298 0.050 Uiso 1 1 calc R U . . .
C23 C 0.0957(4) 0.8099(3) 0.2226(3) 0.0318(11) Uani 1 1 d . . . . .
C24 C 0.1034(4) 0.7033(3) 0.1780(4) 0.0327(11) Uani 1 1 d . . . . .
C25 C 0.0830(4) 0.6555(4) 0.0839(4) 0.0409(12) Uani 1 1 d . . . . .
H25 H 0.045772 0.685580 0.036377 0.049 Uiso 1 1 calc R U . . .
C26 C 0.1218(5) 0.5569(4) 0.0625(4) 0.0433(13) Uani 1 1 d . . . . .
H26 H 0.114736 0.514983 -0.000802 0.052 Uiso 1 1 calc R U . . .
C27 C 0.1693(4) 0.5285(3) 0.1402(4) 0.0362(11) Uani 1 1 d . . . . .
C28 C 0.2290(4) 0.4310(3) 0.1420(3) 0.0346(11) Uani 1 1 d . . . . .
H28 H 0.274236 0.420355 0.081510 0.042 Uiso 1 1 calc R U . . .
C29 C 0.3108(4) 0.4462(3) 0.2282(4) 0.0354(11) Uani 1 1 d . . . . .
C30 C 0.3128(4) 0.4135(4) 0.3164(4) 0.0474(14) Uani 1 1 d . . . . .
H30 H 0.256944 0.368724 0.338760 0.057 Uiso 1 1 calc R U . . .
C31 C 0.4137(5) 0.4583(4) 0.3691(4) 0.0435(13) Uani 1 1 d . . . . .
H31 H 0.438438 0.445826 0.431213 0.052 Uiso 1 1 calc R U . . .
C32 C 0.4671(4) 0.5209(3) 0.3155(3) 0.0325(11) Uani 1 1 d . . . . .
C33 C 0.5773(4) 0.5852(3) 0.3327(3) 0.0324(11) Uani 1 1 d . . . . .
H33 H 0.597262 0.592691 0.404248 0.039 Uiso 1 1 calc R U . . .
C34 C 0.6710(4) 0.5330(4) 0.2775(4) 0.0382(12) Uani 1 1 d . . . . .
C35 C 0.6636(4) 0.4350(4) 0.2179(4) 0.0420(12) Uani 1 1 d . . . . .
H35 H 0.598198 0.388403 0.205510 0.050 Uiso 1 1 calc R U . . .
C36 C 0.7722(5) 0.4177(5) 0.1790(5) 0.0655(18) Uani 1 1 d . . . . .
H36 H 0.785918 0.355899 0.136487 0.079 Uiso 1 1 calc R U . . .
C37 C 0.8523(5) 0.4936(5) 0.2060(5) 0.0686(19) Uani 1 1 d . . . . .
H37 H 0.927799 0.491154 0.186560 0.082 Uiso 1 1 calc R U . . .
C38 C 0.4668(4) 0.9028(3) 0.7051(3) 0.0311(11) Uani 1 1 d . . . . .
C39 C 0.5026(5) 0.8098(4) 0.7163(4) 0.0547(15) Uani 1 1 d . . . . .
H39 H 0.490084 0.752835 0.664044 0.066 Uiso 1 1 calc R U . . .
C40 C 0.5568(6) 0.7973(5) 0.8025(4) 0.0654(18) Uani 1 1 d . . . . .
H40 H 0.582187 0.732504 0.807613 0.079 Uiso 1 1 calc R U . . .
C41 C 0.5739(5) 0.8773(4) 0.8801(4) 0.0459(13) Uani 1 1 d . . . . .
H41 H 0.612704 0.869279 0.938360 0.055 Uiso 1 1 calc R U . . .
C42 C 0.5334(5) 0.9701(5) 0.8716(4) 0.0580(16) Uani 1 1 d . . . . .
H42 H 0.541434 1.025527 0.925777 0.070 Uiso 1 1 calc R U . . .
C43 C 0.4819(5) 0.9828(4) 0.7861(4) 0.0486(14) Uani 1 1 d . . . . .
H43 H 0.455814 1.047456 0.781564 0.058 Uiso 1 1 calc R U . . .
C44 C 0.0733(4) 1.1459(3) 0.4344(3) 0.0312(11) Uani 1 1 d . . . . .
C45 C 0.1189(4) 1.2473(3) 0.4704(3) 0.0348(11) Uani 1 1 d . . . . .
H45 H 0.196502 1.259801 0.487900 0.042 Uiso 1 1 calc R U . . .
C46 C 0.0530(4) 1.3289(3) 0.4807(4) 0.0369(12) Uani 1 1 d . . . . .
H46 H 0.085854 1.396731 0.503697 0.044 Uiso 1 1 calc R U . . .
C47 C -0.0610(4) 1.3121(3) 0.4576(3) 0.0335(11) Uani 1 1 d . . . . .
C48 C -0.2388(5) 1.3802(4) 0.4628(5) 0.0561(15) Uani 1 1 d . . . . .
H48A H -0.259531 1.347304 0.395007 0.084 Uiso 1 1 calc R U . . .
H48B H -0.271069 1.446402 0.477553 0.084 Uiso 1 1 calc R U . . .
H48C H -0.267563 1.335867 0.508019 0.084 Uiso 1 1 calc R U . . .
C49 C -0.1075(4) 1.2135(3) 0.4194(3) 0.0324(11) Uani 1 1 d . . . . .
H49 H -0.185066 1.201460 0.401588 0.039 Uiso 1 1 calc R U . . .
C50 C -0.0395(4) 1.1326(3) 0.4073(3) 0.0321(11) Uani 1 1 d . . . . .
H50 H -0.071646 1.065682 0.379373 0.039 Uiso 1 1 calc R U . . .
C51 C 0.1479(4) 0.3354(3) 0.1360(4) 0.0358(11) Uani 1 1 d . . . . .
C52 C 0.0611(5) 0.3292(4) 0.1971(4) 0.0469(13) Uani 1 1 d . . . . .
H52 H 0.054515 0.383963 0.250530 0.056 Uiso 1 1 calc R U . . .
C53 C -0.0186(5) 0.2447(4) 0.1836(4) 0.0530(15) Uani 1 1 d . . . . .
H53 H -0.078703 0.241847 0.227284 0.064 Uiso 1 1 calc R U . . .
C54 C -0.0091(5) 0.1658(4) 0.1067(4) 0.0505(15) Uani 1 1 d . . . . .
C55 C -0.1885(7) 0.0813(6) 0.1401(6) 0.102(3) Uani 1 1 d . . . . .
H55A H -0.237886 0.019153 0.115183 0.153 Uiso 1 1 calc R U . . .
H55B H -0.227027 0.142021 0.133021 0.153 Uiso 1 1 calc R U . . .
H55C H -0.169281 0.083423 0.209586 0.153 Uiso 1 1 calc R U . . .
C56 C 0.0802(5) 0.1673(4) 0.0438(4) 0.0512(15) Uani 1 1 d . . . . .
H56 H 0.088368 0.110822 -0.007438 0.061 Uiso 1 1 calc R U . . .
C57 C 0.1564(5) 0.2526(4) 0.0575(4) 0.0470(13) Uani 1 1 d . . . . .
H57 H 0.215864 0.255877 0.013367 0.056 Uiso 1 1 calc R U . . .

loop_
_atom_site_aniso_label
_atom_site_aniso_U_11
_atom_site_aniso_U_22
_atom_site_aniso_U_33
_atom_site_aniso_U_23
_atom_site_aniso_U_13
_atom_site_aniso_U_12
S1 0.0364(7) 0.0285(6) 0.0305(6) 0.0039(5) 0.0024(5) 0.0034(5)
S2 0.0440(8) 0.0289(6) 0.0411(7) 0.0055(5) -0.0045(6) 0.0054(5)
S3 0.0358(8) 0.0710(10) 0.0564(9) -0.0059(8) 0.0042(7) 0.0072(7)
O1 0.051(2) 0.0296(18) 0.058(2) 0.0037(16) 0.0054(18) 0.0143(16)
O2 0.089(3) 0.047(2) 0.063(3) 0.006(2) -0.004(2) -0.023(2)
N1 0.034(2) 0.0238(19) 0.029(2) 0.0022(16) 0.0011(17) 0.0035(16)
N2 0.037(2) 0.037(2) 0.048(3) 0.012(2) -0.001(2) 0.0025(19)
C1 0.030(3) 0.023(2) 0.037(3) 0.002(2) 0.005(2) 0.0017(19)
C2 0.036(3) 0.027(2) 0.030(2) 0.0028(19) 0.002(2) -0.001(2)
C3 0.035(3) 0.024(2) 0.027(2) 0.0048(18) 0.001(2) -0.004(2)
C4 0.041(3) 0.027(2) 0.031(3) 0.0067(19) 0.003(2) 0.000(2)
C5 0.038(3) 0.026(2) 0.028(2) 0.0063(19) 0.001(2) -0.002(2)
C6 0.028(2) 0.027(2) 0.032(3) 0.0023(19) 0.000(2) 0.0014(19)
C7 0.034(3) 0.026(2) 0.033(3) 0.0013(19) 0.006(2) -0.002(2)
C8 0.030(3) 0.033(3) 0.032(3) 0.001(2) 0.007(2) -0.001(2)
C9 0.034(3) 0.032(3) 0.039(3) 0.006(2) 0.007(2) -0.001(2)
C10 0.045(3) 0.043(3) 0.036(3) 0.006(2) 0.009(2) 0.010(2)
C11 0.053(3) 0.057(3) 0.034(3) 0.005(2) 0.015(3) 0.008(3)
C12 0.052(3) 0.055(3) 0.032(3) 0.006(2) 0.000(2) 0.009(3)
C13 0.042(3) 0.046(3) 0.035(3) 0.006(2) 0.007(2) 0.009(2)
C14 0.035(3) 0.035(3) 0.032(3) 0.006(2) 0.005(2) -0.003(2)
C15 0.033(3) 0.029(2) 0.031(3) 0.003(2) 0.003(2) -0.004(2)
C16 0.027(2) 0.030(2) 0.030(2) 0.009(2) 0.0045(19) 0.0005(19)
C17 0.031(3) 0.021(2) 0.035(3) 0.0056(19) 0.007(2) 0.0022(19)
C18 0.032(3) 0.022(2) 0.032(3) 0.0051(19) 0.003(2) -0.0012(19)
C19 0.035(3) 0.024(2) 0.034(3) 0.0039(19) 0.004(2) 0.000(2)
C20 0.034(3) 0.030(2) 0.035(3) 0.004(2) -0.002(2) 0.012(2)
C21 0.072(4) 0.026(3) 0.038(3) 0.008(2) -0.009(3) 0.010(2)
C22 0.061(4) 0.033(3) 0.031(3) 0.003(2) -0.005(2) 0.013(2)
C23 0.031(3) 0.030(2) 0.034(3) 0.004(2) -0.004(2) 0.006(2)
C24 0.034(3) 0.024(2) 0.040(3) 0.006(2) -0.001(2) 0.003(2)
C25 0.047(3) 0.030(3) 0.043(3) 0.000(2) -0.009(2) 0.006(2)
C26 0.052(3) 0.031(3) 0.045(3) -0.001(2) -0.005(3) 0.011(2)
C27 0.037(3) 0.028(2) 0.043(3) 0.004(2) 0.003(2) 0.003(2)
C28 0.036(3) 0.032(3) 0.035(3) 0.002(2) 0.004(2) 0.006(2)
C29 0.035(3) 0.026(2) 0.044(3) 0.002(2) 0.002(2) 0.006(2)
C30 0.041(3) 0.044(3) 0.052(3) 0.000(3) 0.013(3) -0.013(2)
C31 0.052(3) 0.043(3) 0.034(3) 0.004(2) 0.011(2) 0.000(3)
C32 0.029(3) 0.031(2) 0.036(3) 0.000(2) -0.001(2) 0.008(2)
C33 0.027(3) 0.036(3) 0.034(3) 0.004(2) 0.002(2) 0.008(2)
C34 0.031(3) 0.050(3) 0.034(3) 0.004(2) 0.001(2) 0.011(2)
C35 0.034(3) 0.053(3) 0.039(3) -0.003(2) 0.008(2) 0.024(2)
C36 0.048(4) 0.073(4) 0.064(4) -0.024(3) 0.002(3) 0.011(3)
C37 0.037(3) 0.096(5) 0.064(4) -0.013(4) 0.006(3) 0.019(3)
C38 0.038(3) 0.024(2) 0.033(3) 0.0072(19) 0.005(2) 0.005(2)
C39 0.066(4) 0.051(3) 0.046(3) 0.001(3) 0.001(3) 0.017(3)
C40 0.089(5) 0.062(4) 0.050(4) 0.008(3) -0.001(3) 0.039(4)
C41 0.066(4) 0.045(3) 0.030(3) 0.011(2) -0.005(3) 0.014(3)
C42 0.079(5) 0.060(4) 0.036(3) 0.006(3) -0.002(3) 0.019(3)
C43 0.058(4) 0.048(3) 0.041(3) 0.008(3) 0.001(3) 0.012(3)
C44 0.039(3) 0.025(2) 0.029(2) 0.0057(19) 0.005(2) 0.002(2)
C45 0.036(3) 0.028(2) 0.039(3) 0.004(2) 0.002(2) -0.002(2)
C46 0.049(3) 0.023(2) 0.040(3) 0.006(2) 0.002(2) 0.003(2)
C47 0.043(3) 0.025(2) 0.034(3) 0.007(2) 0.004(2) 0.007(2)
C48 0.046(4) 0.050(3) 0.073(4) 0.003(3) 0.004(3) 0.022(3)
C49 0.037(3) 0.031(2) 0.031(3) 0.008(2) 0.005(2) 0.006(2)
C50 0.042(3) 0.023(2) 0.030(3) 0.0018(19) 0.004(2) 0.001(2)
C51 0.036(3) 0.024(2) 0.047(3) 0.004(2) -0.004(2) 0.005(2)
C52 0.055(4) 0.042(3) 0.043(3) 0.007(2) 0.003(3) -0.002(3)
C53 0.063(4) 0.052(3) 0.045(3) 0.018(3) 0.004(3) -0.008(3)
C54 0.076(4) 0.033(3) 0.039(3) 0.006(2) -0.009(3) -0.008(3)
C55 0.114(7) 0.104(6) 0.077(5) 0.022(5) 0.010(5) -0.072(5)
C56 0.071(4) 0.022(3) 0.058(4) 0.003(2) -0.019(3) 0.002(3)
C57 0.050(3) 0.036(3) 0.056(3) 0.009(2) -0.008(3) 0.012(2)

loop_
_atom_type_symbol
_atom_type_description
_atom_type_scat_dispersion_real
_atom_type_scat_dispersion_imag
_atom_type_scat_source
C C 0.0033 0.0016 'International Tables Vol C Tables 4.2.6.8 and 6.1.1.4'
H H 0.0000 0.0000 'International Tables Vol C Tables 4.2.6.8 and 6.1.1.4'
N N 0.0061 0.0033 'International Tables Vol C Tables 4.2.6.8 and 6.1.1.4'
O O 0.0106 0.0060 'International Tables Vol C Tables 4.2.6.8 and 6.1.1.4'
S S 0.1246 0.1234 'International Tables Vol C Tables 4.2.6.8 and 6.1.1.4'

loop_
_geom_angle_atom_site_label_1
_geom_angle_atom_site_label_2
_geom_angle_atom_site_label_3
_geom_angle
_geom_angle_site_symmetry_1
_geom_angle_site_symmetry_3
_geom_angle_publ_flag
C23 S1 C20 92.7(2) . . ?
C27 S2 C24 91.9(2) . . ?
C37 S3 C34 92.1(3) . . ?
C47 O1 C48 117.5(4) . . ?
C54 O2 C55 117.1(5) . . ?
C3 N1 C18 109.7(4) . . ?
C17 N1 C3 109.2(4) . . ?
C17 N1 C18 140.9(4) . . ?
C29 N2 H2 124.5 . . ?
C29 N2 C32 110.9(4) . . ?
C32 N2 H2 124.5 . . ?
C2 C1 H1 124.9 . . ?
C2 C1 C18 110.2(4) . . ?
C18 C1 H1 124.9 . . ?
C1 C2 H2A 125.8 . . ?
C1 C2 C3 108.3(4) . . ?
C3 C2 H2A 125.8 . . ?
N1 C3 C2 107.2(4) . . ?
C4 C3 N1 110.5(4) . . ?
C4 C3 C2 142.3(4) . . ?
C3 C4 C5 105.7(4) . . ?
C3 C4 C38 125.8(4) . . ?
C5 C4 C38 128.5(4) . . ?
C6 C5 C4 132.4(4) . . ?
C6 C5 C17 119.0(4) . . ?
C17 C5 C4 108.4(4) . . ?
C5 C6 H6 120.9 . . ?
C7 C6 C5 118.3(4) . . ?
C7 C6 H6 120.9 . . ?
C6 C7 C8 128.5(4) . . ?
C6 C7 C15 121.6(4) . . ?
C15 C7 C8 109.5(4) . . ?
C7 C8 H8 107.8 . . ?
C7 C8 C33 115.8(4) . . ?
C9 C8 C7 102.5(4) . . ?
C9 C8 H8 107.8 . . ?
C9 C8 C33 114.8(4) . . ?
C33 C8 H8 107.8 . . ?
C10 C9 C8 129.7(5) . . ?
C10 C9 C14 120.3(5) . . ?
C14 C9 C8 109.9(4) . . ?
C9 C10 H10 120.8 . . ?
C9 C10 C11 118.5(5) . . ?
C11 C10 H10 120.8 . . ?
C10 C11 H11 119.5 . . ?
C12 C11 C10 121.0(5) . . ?
C12 C11 H11 119.5 . . ?
C11 C12 H12 119.7 . . ?
C11 C12 C13 120.7(5) . . ?
C13 C12 H12 119.7 . . ?
C12 C13 H13 120.6 . . ?
C12 C13 C14 118.8(5) . . ?
C14 C13 H13 120.6 . . ?
C9 C14 C15 109.0(4) . . ?
C13 C14 C9 120.6(4) . . ?
C13 C14 C15 130.4(5) . . ?
C7 C15 C14 108.9(4) . . ?
C16 C15 C7 121.8(4) . . ?
C16 C15 C14 129.1(4) . . ?
C15 C16 H16 121.6 . . ?
C17 C16 C15 116.8(4) . . ?
C17 C16 H16 121.6 . . ?
N1 C17 C5 106.1(4) . . ?
C16 C17 N1 131.4(4) . . ?
C16 C17 C5 122.5(4) . . ?
N1 C18 C1 104.5(4) . . ?
C19 C18 N1 129.7(4) . . ?
C19 C18 C1 125.1(4) . . ?
C18 C19 C20 123.8(4) . . ?
C18 C19 C44 120.1(4) . . ?
C20 C19 C44 115.9(4) . . ?
C19 C20 S1 121.9(3) . . ?
C21 C20 S1 109.8(3) . . ?
C21 C20 C19 128.3(4) . . ?
C20 C21 H21 123.1 . . ?
C20 C21 C22 113.8(4) . . ?
C22 C21 H21 123.1 . . ?
C21 C22 H22 123.6 . . ?
C23 C22 C21 112.8(4) . . ?
C23 C22 H22 123.6 . . ?
C22 C23 S1 110.6(3) . . ?
C22 C23 C24 127.0(4) . . ?
C24 C23 S1 121.5(3) . . ?
C23 C24 S2 119.4(3) . . ?
C25 C24 S2 109.7(4) . . ?
C25 C24 C23 129.9(4) . . ?
C24 C25 H25 123.0 . . ?
C24 C25 C26 114.0(5) . . ?
C26 C25 H25 123.0 . . ?
C25 C26 H26 123.4 . . ?
C27 C26 C25 113.2(5) . . ?
C27 C26 H26 123.4 . . ?
C26 C27 S2 111.2(4) . . ?
C26 C27 C28 127.3(4) . . ?
C28 C27 S2 121.2(4) . . ?
C27 C28 H28 106.6 . . ?
C29 C28 C27 110.8(4) . . ?
C29 C28 H28 106.6 . . ?
C29 C28 C51 113.1(4) . . ?
C51 C28 C27 112.8(4) . . ?
C51 C28 H28 106.6 . . ?
N2 C29 C28 118.9(4) . . ?
C30 C29 N2 106.0(4) . . ?
C30 C29 C28 135.0(4) . . ?
C29 C30 H30 126.0 . . ?
C29 C30 C31 108.1(4) . . ?
C31 C30 H30 126.0 . . ?
C30 C31 H31 126.0 . . ?
C32 C31 C30 107.9(5) . . ?
C32 C31 H31 126.0 . . ?
N2 C32 C33 121.4(4) . . ?
C31 C32 N2 106.9(4) . . ?
C31 C32 C33 131.5(5) . . ?
C8 C33 H33 106.6 . . ?
C32 C33 C8 114.6(4) . . ?
C32 C33 H33 106.6 . . ?
C32 C33 C34 112.2(4) . . ?
C34 C33 C8 109.7(4) . . ?
C34 C33 H33 106.6 . . ?
C33 C34 S3 120.6(4) . . ?
C35 C34 S3 112.1(4) . . ?
C35 C34 C33 127.2(4) . . ?
C34 C35 H35 125.9 . . ?
C34 C35 C36 108.1(5) . . ?
C36 C35 H35 125.9 . . ?
C35 C36 H36 122.0 . . ?
C37 C36 C35 115.9(6) . . ?
C37 C36 H36 122.0 . . ?
S3 C37 H37 124.2 . . ?
C36 C37 S3 111.7(5) . . ?
C36 C37 H37 124.2 . . ?
C39 C38 C4 122.2(4) . . ?
C39 C38 C43 117.0(5) . . ?
C43 C38 C4 120.7(4) . . ?
C38 C39 H39 119.3 . . ?
C38 C39 C40 121.5(5) . . ?
C40 C39 H39 119.3 . . ?
C39 C40 H40 119.6 . . ?
C41 C40 C39 120.7(6) . . ?
C41 C40 H40 119.6 . . ?
C40 C41 H41 120.8 . . ?
C40 C41 C42 118.5(5) . . ?
C42 C41 H41 120.8 . . ?
C41 C42 H42 119.7 . . ?
C43 C42 C41 120.6(5) . . ?
C43 C42 H42 119.7 . . ?
C38 C43 H43 119.2 . . ?
C42 C43 C38 121.6(5) . . ?
C42 C43 H43 119.2 . . ?
C45 C44 C19 122.4(4) . . ?
C50 C44 C19 120.7(4) . . ?
C50 C44 C45 116.8(4) . . ?
C44 C45 H45 119.3 . . ?
C46 C45 C44 121.3(5) . . ?
C46 C45 H45 119.3 . . ?
C45 C46 H46 119.9 . . ?
C45 C46 C47 120.3(4) . . ?
C47 C46 H46 119.9 . . ?
O1 C47 C46 116.2(4) . . ?
O1 C47 C49 124.2(5) . . ?
C46 C47 C49 119.6(4) . . ?
O1 C48 H48A 109.5 . . ?
O1 C48 H48B 109.5 . . ?
O1 C48 H48C 109.5 . . ?
H48A C48 H48B 109.5 . . ?
H48A C48 H48C 109.5 . . ?
H48B C48 H48C 109.5 . . ?
C47 C49 H49 120.3 . . ?
C47 C49 C50 119.3(5) . . ?
C50 C49 H49 120.3 . . ?
C44 C50 C49 122.5(4) . . ?
C44 C50 H50 118.8 . . ?
C49 C50 H50 118.8 . . ?
C52 C51 C28 123.1(4) . . ?
C52 C51 C57 118.0(5) . . ?
C57 C51 C28 118.7(5) . . ?
C51 C52 H52 119.1 . . ?
C51 C52 C53 121.8(5) . . ?
C53 C52 H52 119.1 . . ?
C52 C53 H53 120.5 . . ?
C54 C53 C52 119.1(5) . . ?
C54 C53 H53 120.5 . . ?
O2 C54 C56 115.1(5) . . ?
C53 C54 O2 123.7(6) . . ?
C53 C54 C56 121.2(5) . . ?
O2 C55 H55A 109.5 . . ?
O2 C55 H55B 109.5 . . ?
O2 C55 H55C 109.5 . . ?
H55A C55 H55B 109.5 . . ?
H55A C55 H55C 109.5 . . ?
H55B C55 H55C 109.5 . . ?
C54 C56 H56 120.8 . . ?
C57 C56 C54 118.5(5) . . ?
C57 C56 H56 120.8 . . ?
C51 C57 H57 119.3 . . ?
C56 C57 C51 121.4(5) . . ?
C56 C57 H57 119.3 . . ?

loop_
_geom_bond_atom_site_label_1
_geom_bond_atom_site_label_2
_geom_bond_distance
_geom_bond_site_symmetry_2
_geom_bond_publ_flag
S1 C20 1.734(5) . ?
S1 C23 1.723(5) . ?
S2 C24 1.732(5) . ?
S2 C27 1.726(5) . ?
S3 C34 1.720(5) . ?
S3 C37 1.697(6) . ?
O1 C47 1.361(5) . ?
O1 C48 1.425(6) . ?
O2 C54 1.390(6) . ?
O2 C55 1.458(9) . ?
N1 C3 1.395(6) . ?
N1 C17 1.393(6) . ?
N1 C18 1.429(6) . ?
N2 H2 0.8800 . ?
N2 C29 1.367(6) . ?
N2 C32 1.385(6) . ?
C1 H1 0.9500 . ?
C1 C2 1.352(6) . ?
C1 C18 1.456(6) . ?
C2 H2A 0.9500 . ?
C3 C2 1.442(6) . ?
C3 C4 1.378(7) . ?
C4 C38 1.472(6) . ?
C5 C4 1.447(6) . ?
C5 C17 1.435(6) . ?
C6 C5 1.411(6) . ?
C6 H6 0.9500 . ?
C6 C7 1.380(6) . ?
C7 C8 1.517(6) . ?
C7 C15 1.402(7) . ?
C8 H8 1.0000 . ?
C8 C9 1.513(7) . ?
C9 C10 1.393(7) . ?
C10 H10 0.9500 . ?
C10 C11 1.397(7) . ?
C11 H11 0.9500 . ?
C12 C11 1.381(8) . ?
C12 H12 0.9500 . ?
C13 C12 1.389(7) . ?
C13 H13 0.9500 . ?
C14 C9 1.396(7) . ?
C14 C13 1.395(7) . ?
C15 C14 1.453(6) . ?
C16 C15 1.398(6) . ?
C16 H16 0.9500 . ?
C16 C17 1.382(6) . ?
C18 C19 1.366(6) . ?
C19 C20 1.465(6) . ?
C20 C21 1.376(7) . ?
C21 H21 0.9500 . ?
C22 C21 1.411(7) . ?
C22 H22 0.9500 . ?
C23 C22 1.380(7) . ?
C23 C24 1.453(6) . ?
C24 C25 1.352(7) . ?
C25 H25 0.9500 . ?
C25 C26 1.409(7) . ?
C26 H26 0.9500 . ?
C27 C26 1.333(7) . ?
C28 C27 1.535(6) . ?
C28 H28 1.0000 . ?
C28 C29 1.504(7) . ?
C29 C30 1.366(7) . ?
C30 H30 0.9500 . ?
C31 C30 1.429(7) . ?
C31 H31 0.9500 . ?
C32 C31 1.339(7) . ?
C33 C8 1.568(6) . ?
C33 C32 1.504(6) . ?
C33 H33 1.0000 . ?
C33 C34 1.516(6) . ?
C35 C34 1.407(7) . ?
C35 H35 0.9500 . ?
C35 C36 1.439(8) . ?
C36 H36 0.9500 . ?
C36 C37 1.330(9) . ?
C37 H37 0.9500 . ?
C38 C39 1.374(7) . ?
C38 C43 1.399(7) . ?
C39 H39 0.9500 . ?
C39 C40 1.389(8) . ?
C40 H40 0.9500 . ?
C41 C40 1.370(8) . ?
C41 H41 0.9500 . ?
C41 C42 1.385(8) . ?
C42 H42 0.9500 . ?
C43 C42 1.368(8) . ?
C43 H43 0.9500 . ?
C44 C19 1.480(6) . ?
C44 C45 1.411(6) . ?
C44 C50 1.385(7) . ?
C45 H45 0.9500 . ?
C45 C46 1.383(7) . ?
C46 H46 0.9500 . ?
C47 C46 1.388(7) . ?
C47 C49 1.389(6) . ?
C48 H48A 0.9800 . ?
C48 H48B 0.9800 . ?
C48 H48C 0.9800 . ?
C49 H49 0.9500 . ?
C50 C49 1.392(6) . ?
C50 H50 0.9500 . ?
C51 C28 1.521(6) . ?
C51 C52 1.358(7) . ?
C51 C57 1.414(7) . ?
C52 H52 0.9500 . ?
C52 C53 1.396(7) . ?
C53 H53 0.9500 . ?
C54 C53 1.369(8) . ?
C55 H55A 0.9800 . ?
C55 H55B 0.9800 . ?
C55 H55C 0.9800 . ?
C56 C54 1.391(8) . ?
C56 H56 0.9500 . ?
C57 C56 1.377(7) . ?
C57 H57 0.9500 . ?

loop_
_geom_torsion_atom_site_label_1
_geom_torsion_atom_site_label_2
_geom_torsion_atom_site_label_3
_geom_torsion_atom_site_label_4
_geom_torsion
_geom_torsion_site_symmetry_1
_geom_torsion_site_symmetry_2
_geom_torsion_site_symmetry_3
_geom_torsion_site_symmetry_4
_geom_torsion_publ_flag
S1 C20 C21 C22 -4.2(6) . . . . ?
S1 C23 C22 C21 2.1(6) . . . . ?
S1 C23 C24 S2 -27.1(6) . . . . ?
S1 C23 C24 C25 165.1(4) . . . . ?
S2 C24 C25 C26 -1.4(6) . . . . ?
S2 C27 C26 C25 -0.7(6) . . . . ?
O1 C47 C46 C45 177.3(4) . . . . ?
O1 C47 C49 C50 -178.9(4) . . . . ?
O2 C54 C53 C52 -177.0(5) . . . . ?
N1 C3 C2 C1 -1.1(5) . . . . ?
N1 C3 C4 C5 2.1(5) . . . . ?
N1 C3 C4 C38 -178.0(4) . . . . ?
N1 C18 C19 C20 12.5(7) . . . . ?
N1 C18 C19 C44 -171.4(4) . . . . ?
N2 C29 C30 C31 -1.4(6) . . . . ?
N2 C32 C31 C30 -4.0(6) . . . . ?
C1 C18 C19 C20 -156.9(4) . . . . ?
C1 C18 C19 C44 19.2(7) . . . . ?
C2 C1 C18 N1 -3.2(5) . . . . ?
C2 C1 C18 C19 168.4(4) . . . . ?
C2 C3 C4 C5 -176.6(6) . . . . ?
C2 C3 C4 C38 3.3(9) . . . . ?
C3 N1 C17 C5 4.3(5) . . . . ?
C3 N1 C17 C16 -173.6(4) . . . . ?
C3 N1 C18 C1 2.5(4) . . . . ?
C3 N1 C18 C19 -168.6(4) . . . . ?
C3 C4 C38 C39 150.0(5) . . . . ?
C3 C4 C38 C43 -27.5(7) . . . . ?
C4 C3 C2 C1 177.6(6) . . . . ?
C4 C5 C17 N1 -3.0(5) . . . . ?
C4 C5 C17 C16 175.1(4) . . . . ?
C4 C38 C39 C40 179.1(5) . . . . ?
C4 C38 C43 C42 179.7(5) . . . . ?
C5 C4 C38 C39 -30.1(8) . . . . ?
C5 C4 C38 C43 152.4(5) . . . . ?
C5 C6 C7 C8 174.6(4) . . . . ?
C5 C6 C7 C15 2.5(6) . . . . ?
C6 C5 C4 C3 173.8(5) . . . . ?
C6 C5 C4 C38 -6.1(8) . . . . ?
C6 C5 C17 N1 -177.3(4) . . . . ?
C6 C5 C17 C16 0.8(6) . . . . ?
C6 C7 C8 C9 -173.9(4) . . . . ?
C6 C7 C8 C33 60.3(6) . . . . ?
C6 C7 C15 C14 176.9(4) . . . . ?
C6 C7 C15 C16 0.8(7) . . . . ?
C7 C6 C5 C4 -176.0(4) . . . . ?
C7 C6 C5 C17 -3.3(6) . . . . ?
C7 C8 C9 C10 -179.6(5) . . . . ?
C7 C8 C9 C14 -1.8(5) . . . . ?
C7 C15 C14 C9 -4.7(5) . . . . ?
C7 C15 C14 C13 174.0(5) . . . . ?
C8 C7 C15 C14 3.5(5) . . . . ?
C8 C7 C15 C16 -172.5(4) . . . . ?
C8 C9 C10 C11 174.4(5) . . . . ?
C8 C33 C32 N2 50.8(6) . . . . ?
C8 C33 C32 C31 -135.8(5) . . . . ?
C8 C33 C34 S3 47.4(5) . . . . ?
C8 C33 C34 C35 -130.2(5) . . . . ?
C9 C10 C11 C12 1.6(8) . . . . ?
C9 C14 C13 C12 -1.4(7) . . . . ?
C13 C12 C11 C10 0.2(8) . . . . ?
C13 C14 C9 C8 -174.9(4) . . . . ?
C13 C14 C9 C10 3.2(7) . . . . ?
C14 C9 C10 C11 -3.2(7) . . . . ?
C14 C13 C12 C11 -0.3(8) . . . . ?
C15 C7 C8 C9 -1.1(5) . . . . ?
C15 C7 C8 C33 -126.9(4) . . . . ?
C15 C14 C9 C8 3.9(5) . . . . ?
C15 C14 C9 C10 -178.0(4) . . . . ?
C15 C14 C13 C12 -179.9(5) . . . . ?
C15 C16 C17 N1 180.0(4) . . . . ?
C15 C16 C17 C5 2.5(6) . . . . ?
C16 C15 C14 C9 171.0(4) . . . . ?
C16 C15 C14 C13 -10.4(8) . . . . ?
C17 N1 C3 C2 175.0(3) . . . . ?
C17 N1 C3 C4 -4.1(5) . . . . ?
C17 N1 C18 C1 -171.5(5) . . . . ?
C17 N1 C18 C19 17.4(8) . . . . ?
C17 C5 C4 C3 0.6(5) . . . . ?
C17 C5 C4 C38 -179.4(4) . . . . ?
C17 C16 C15 C7 -3.3(6) . . . . ?
C17 C16 C15 C14 -178.5(4) . . . . ?
C18 N1 C3 C2 -1.0(5) . . . . ?
C18 N1 C3 C4 179.8(4) . . . . ?
C18 N1 C17 C5 178.4(5) . . . . ?
C18 N1 C17 C16 0.5(9) . . . . ?
C18 C1 C2 C3 2.7(5) . . . . ?
C18 C19 C20 S1 45.5(6) . . . . ?
C18 C19 C20 C21 -132.3(6) . . . . ?
C19 C20 C21 C22 173.8(5) . . . . ?
C19 C44 C45 C46 -176.2(4) . . . . ?
C19 C44 C50 C49 174.6(4) . . . . ?
C20 S1 C23 C22 -3.8(4) . . . . ?
C20 S1 C23 C24 166.2(4) . . . . ?
C22 C23 C24 S2 141.1(5) . . . . ?
C22 C23 C24 C25 -26.6(9) . . . . ?
C23 S1 C20 C19 -173.6(4) . . . . ?
C23 S1 C20 C21 4.6(4) . . . . ?
C23 C22 C21 C20 1.5(7) . . . . ?
C23 C24 C25 C26 167.2(5) . . . . ?
C24 S2 C27 C26 -0.1(4) . . . . ?
C24 S2 C27 C28 174.2(4) . . . . ?
C24 C23 C22 C21 -167.3(5) . . . . ?
C24 C25 C26 C27 1.4(7) . . . . ?
C27 S2 C24 C23 -169.1(4) . . . . ?
C27 S2 C24 C25 0.9(4) . . . . ?
C27 C28 C29 N2 -70.0(5) . . . . ?
C27 C28 C29 C30 105.8(6) . . . . ?
C28 C27 C26 C25 -174.5(5) . . . . ?
C28 C29 C30 C31 -177.6(5) . . . . ?
C28 C51 C52 C53 173.3(5) . . . . ?
C28 C51 C57 C56 -175.0(5) . . . . ?
C29 N2 C32 C31 3.2(6) . . . . ?
C29 N2 C32 C33 178.1(4) . . . . ?
C29 C28 C27 S2 -17.2(6) . . . . ?
C29 C28 C27 C26 156.1(5) . . . . ?
C32 N2 C29 C28 175.8(4) . . . . ?
C32 N2 C29 C30 -1.1(5) . . . . ?
C32 C31 C30 C29 3.4(6) . . . . ?
C32 C33 C8 C7 62.0(5) . . . . ?
C32 C33 C8 C9 -57.2(5) . . . . ?
C32 C33 C34 S3 175.9(3) . . . . ?
C32 C33 C34 C35 -1.6(7) . . . . ?
C33 C8 C9 C10 -53.2(7) . . . . ?
C33 C8 C9 C14 124.6(4) . . . . ?
C33 C32 C31 C30 -178.0(5) . . . . ?
C34 S3 C37 C36 1.7(6) . . . . ?
C34 C33 C8 C7 -170.8(4) . . . . ?
C34 C33 C8 C9 70.0(5) . . . . ?
C34 C33 C32 N2 -75.1(5) . . . . ?
C34 C33 C32 C31 98.2(6) . . . . ?
C34 C35 C36 C37 0.1(8) . . . . ?
C35 C36 C37 S3 -1.4(8) . . . . ?
C36 C35 C34 S3 1.2(6) . . . . ?
C36 C35 C34 C33 179.0(5) . . . . ?
C37 S3 C34 C33 -179.6(4) . . . . ?
C37 S3 C34 C35 -1.7(4) . . . . ?
C38 C39 C40 C41 1.5(10) . . . . ?
C38 C43 C42 C41 1.0(9) . . . . ?
C39 C38 C43 C42 2.1(8) . . . . ?
C40 C41 C42 C43 -2.9(9) . . . . ?
C42 C41 C40 C39 1.7(10) . . . . ?
C43 C38 C39 C40 -3.3(9) . . . . ?
C44 C19 C20 S1 -130.7(4) . . . . ?
C44 C19 C20 C21 51.5(7) . . . . ?
C44 C45 C46 C47 1.4(7) . . . . ?
C44 C50 C49 C47 1.7(7) . . . . ?
C45 C44 C19 C18 43.2(6) . . . . ?
C45 C44 C19 C20 -140.5(5) . . . . ?
C45 C44 C50 C49 -3.5(7) . . . . ?
C46 C47 C49 C50 1.7(7) . . . . ?
C48 O1 C47 C46 -172.4(4) . . . . ?
C48 O1 C47 C49 8.2(7) . . . . ?
C49 C47 C46 C45 -3.2(7) . . . . ?
C50 C44 C19 C18 -134.9(5) . . . . ?
C50 C44 C19 C20 41.5(6) . . . . ?
C50 C44 C45 C46 1.9(7) . . . . ?
C51 C28 C27 S2 110.6(4) . . . . ?
C51 C28 C27 C26 -76.1(6) . . . . ?
C51 C28 C29 N2 162.3(4) . . . . ?
C51 C28 C29 C30 -21.9(8) . . . . ?
C51 C52 C53 C54 0.0(9) . . . . ?
C51 C57 C56 C54 2.7(8) . . . . ?
C52 C51 C28 C27 -52.4(6) . . . . ?
C52 C51 C28 C29 74.3(6) . . . . ?
C52 C51 C57 C56 -0.9(8) . . . . ?
C55 O2 C54 C53 6.5(9) . . . . ?
C55 O2 C54 C56 -172.5(6) . . . . ?
C56 C54 C53 C52 1.9(9) . . . . ?
C57 C51 C28 C27 121.4(5) . . . . ?
C57 C51 C28 C29 -111.9(5) . . . . ?
C57 C51 C52 C53 -0.5(8) . . . . ?
C57 C56 C54 O2 175.8(5) . . . . ?
C57 C56 C54 C53 -3.2(8) . . . . ?

loop_
_smtbx_masks_void_nr
_smtbx_masks_void_average_x
_smtbx_masks_void_average_y
_smtbx_masks_void_average_z
_smtbx_masks_void_volume
_smtbx_masks_void_count_electrons
_smtbx_masks_void_content
1 0.159 0.195 0.833 17.2 1.1 ?
2 0.841 0.805 0.167 17.2 1.2 ?
